data_4514040
loop_
_publ_author_name
'Miceli, Claudia'
'Rintjema, Jeroen'
'Martin, Eddy'
'Escudero-Ad\'an, Eduardo C.'
'Zonta, Cristiano'
'Licini, Giulia'
'Kleij, Arjan W.'

_publ_section_title
;
 Vanadium(V) Catalysts with High Activity for the Coupling of Epoxides and
 CO2: Characterization of a Putative Catalytic Intermediate
;
_journal_issue 4
_journal_name_full 'ACS Catalysis'
_journal_page_first 2367
_journal_paper_doi 10.1021/acscatal.7b00109
_journal_volume 7
_journal_year 2017
_chemical_absolute_configuration ad
_chemical_formula_sum 'C24 H18 Cl6 N O5 V'
_chemical_formula_weight 664.03
_chemical_name_systematic
;
 ?
;
_space_group_IT_number 4
_space_group_name_Hall 'P 2yb'
_symmetry_cell_setting monoclinic
_symmetry_space_group_name_Hall 'P 2yb'
_symmetry_space_group_name_H-M 'P 1 21 1'
_atom_sites_solution_hydrogens geom
_audit_creation_method SHELXL-2014
_cell_angle_alpha 90
_cell_angle_beta 93.647(2)
_cell_angle_gamma 90
_cell_formula_units_Z 2
_cell_length_a 7.20833(16)
_cell_length_b 12.3392(3)
_cell_length_c 14.6278(5)
_cell_measurement_reflns_used 7254
_cell_measurement_temperature 100(2)
_cell_measurement_theta_max 31.9630
_cell_measurement_theta_min 2.7710
_cell_volume 1298.44(6)
_computing_cell_refinement 'CrystalClear-SM Expert 2.1 b29 (Rigaku, 2013)'
_computing_data_collection 'CrystalClear-SM Expert 2.1 b29 (Rigaku, 2013)'
_computing_data_reduction 'CrystalClear-SM Expert 2.1 b29 (Rigaku, 2013)'
_computing_molecular_graphics 'SHELXL-2014 (Sheldrick, 2014)'
_computing_publication_material 'SHELXL-2014 (Sheldrick, 2014)'
_computing_structure_refinement 'SHELXL-2014 (Sheldrick, 2014)'
_computing_structure_solution Sir2011
_diffrn_ambient_temperature 100(2)
_diffrn_detector_area_resol_mean 5.8140
_diffrn_detector_type 'PILATUS 200K'
_diffrn_measured_fraction_theta_full 0.998
_diffrn_measured_fraction_theta_max 0.933
_diffrn_measurement_device_type '1/4chi goniometer'
_diffrn_measurement_method
;
 Fullsphere data collection, phi and omega scans
;
_diffrn_measurement_specimen_support 'magnetic support with MicroMount'
_diffrn_radiation_monochromator 'Confocal Max Flux optic'
_diffrn_radiation_type MoK\a
_diffrn_radiation_wavelength 0.7107
_diffrn_reflns_av_R_equivalents 0.0201
_diffrn_reflns_av_unetI/netI 0.0361
_diffrn_reflns_Laue_measured_fraction_full 0.998
_diffrn_reflns_Laue_measured_fraction_max 0.933
_diffrn_reflns_limit_h_max 10
_diffrn_reflns_limit_h_min -10
_diffrn_reflns_limit_k_max 17
_diffrn_reflns_limit_k_min -18
_diffrn_reflns_limit_l_max 21
_diffrn_reflns_limit_l_min -20
_diffrn_reflns_number 15692
_diffrn_reflns_point_group_measured_fraction_full 0.979
_diffrn_reflns_point_group_measured_fraction_max 0.876
_diffrn_reflns_theta_full 25.242
_diffrn_reflns_theta_max 32.138
_diffrn_reflns_theta_min 2.791
_diffrn_source 'Microfocus rotating anode X-ray tube'
_diffrn_source_current 24
_diffrn_source_power 50
_diffrn_source_size '0.2 mm x 0.2 mm fine focus'
_diffrn_source_type 'Rigaku MicroMax-007HF'
_exptl_absorpt_coefficient_mu 1.038
_exptl_absorpt_correction_T_max 0.819
_exptl_absorpt_correction_T_min 0.63
_exptl_absorpt_correction_type multi-scan
_exptl_absorpt_process_details
; 
 CrystalClear-SM Expert 2.1 b29 (Rigaku, 2013)
;
_exptl_crystal_colour Colourless
_exptl_crystal_density_diffrn 1.698
_exptl_crystal_description Block
_exptl_crystal_F_000 668
_exptl_crystal_size_max 0.25
_exptl_crystal_size_mid 0.2
_exptl_crystal_size_min 0.2
_refine_diff_density_max 0.344
_refine_diff_density_min -0.240
_refine_diff_density_rms 0.060
_refine_ls_abs_structure_details
;
 Flack x determined using 3053 quotients [(I+)-(I-)]/[(I+)+(I-)]
 (Parsons, Flack and Wagner, Acta Cryst. B69 (2013) 249-259).
;
_refine_ls_abs_structure_Flack 0.003(9)
_refine_ls_extinction_method none
_refine_ls_goodness_of_fit_ref 0.947
_refine_ls_hydrogen_treatment constr
_refine_ls_matrix_type full
_refine_ls_number_parameters 335
_refine_ls_number_reflns 7990
_refine_ls_number_restraints 1
_refine_ls_restrained_S_all 0.947
_refine_ls_R_factor_all 0.0328
_refine_ls_R_factor_gt 0.0269
_refine_ls_shift/su_max 0.001
_refine_ls_shift/su_mean 0.000
_refine_ls_structure_factor_coef Fsqd
_refine_ls_weighting_details 'w=1/[\s^2^(Fo^2^)+(0.0406P)^2^] where P=(Fo^2^+2Fc^2^)/3'
_refine_ls_weighting_scheme calc
_refine_ls_wR_factor_gt 0.0609
_refine_ls_wR_factor_ref 0.0630
_reflns_Friedel_coverage 0.806
_reflns_Friedel_fraction_full 0.958
_reflns_Friedel_fraction_max 0.815
_reflns_number_gt 7254
_reflns_number_total 7990
_reflns_threshold_expression 'I > 2\s(I)'
_cod_data_source_file cs7b00109_si_002.cif
_cod_data_source_block CM-8
_cod_depositor_comments
;
The following automatic conversions were performed:

'_symmetry_cell_setting' value 'Monoclinic' changed to 'monoclinic'
according to
/home/data/users/saulius/crontab/automatic-downloads/rss-feeds/ACS/lib/dictionaries/cif_core.dic
dictionary named 'cif_core.dic' version 2.4.2 from 2011-04-26.

'_exptl_absorpt_correction_type' value 'Multi-scan' changed to
'multi-scan' according to
/home/data/users/saulius/crontab/automatic-downloads/rss-feeds/ACS/lib/dictionaries/cif_core.dic
dictionary named 'cif_core.dic' version 2.4.2 from 2011-04-26.

Automatic conversion script
Id: cif_fix_values 4973 2017-02-22 13:04:09Z antanas 

 Adding full bibliography for 4514040--4514041.cif.
;
_cod_original_sg_symbol_H-M P2(1)
_cod_database_code 4514040
_shelx_space_group_comment
;
The symmetry employed for this shelxl refinement is uniquely defined
by the following loop, which should always be used as a source of
symmetry information in preference to the above space-group names.
They are only intended as comments.
;
_shelx_estimated_absorpt_t_min 0.781
_shelx_estimated_absorpt_t_max 0.819
_shelxl_version_number 2014-3

loop_
_space_group_symop_operation_xyz
'x, y, z'
'-x, y+1/2, -z'

loop_
_atom_site_label
_atom_site_type_symbol
_atom_site_fract_x
_atom_site_fract_y
_atom_site_fract_z
_atom_site_U_iso_or_equiv
_atom_site_adp_type
_atom_site_occupancy
_atom_site_site_symmetry_order
_atom_site_calc_flag
_atom_site_refinement_flags_posn
_atom_site_refinement_flags_adp
C1 C 0.7952(3) 0.21996(19) 1.03488(15) 0.0143(4) Uani 1 1 d . .
C2 C 0.6599(3) 0.25359(19) 1.09380(16) 0.0159(4) Uani 1 1 d . .
C3 C 0.6683(3) 0.2259(2) 1.18521(16) 0.0176(5) Uani 1 1 d . .
H3 H 0.5776 0.2497 1.2230 0.021 Uiso 1 1 calc R U
C4 C 0.8139(3) 0.1624(2) 1.21946(15) 0.0177(4) Uani 1 1 d . .
C5 C 0.9473(3) 0.1243(2) 1.16331(15) 0.0167(4) Uani 1 1 d . .
H5 H 1.0422 0.0796 1.1873 0.020 Uiso 1 1 calc R U
C6 C 0.9396(3) 0.15266(19) 1.07114(15) 0.0147(4) Uani 1 1 d . .
C7 C 1.0898(3) 0.11099(19) 1.01305(15) 0.0150(4) Uani 1 1 d . .
H7A H 1.2002 0.1550 1.0252 0.018 Uiso 1 1 calc R U
H7B H 1.1206 0.0375 1.0321 0.018 Uiso 1 1 calc R U
C8 C 0.8808(3) 0.03409(19) 0.89480(15) 0.0148(4) Uani 1 1 d . .
H8A H 0.7751 0.0638 0.9242 0.018 Uiso 1 1 calc R U
H8B H 0.9131 -0.0339 0.9250 0.018 Uiso 1 1 calc R U
C9 C 0.8204(3) 0.00989(19) 0.79646(16) 0.0138(4) Uani 1 1 d . .
C10 C 0.8045(3) -0.09824(19) 0.76989(16) 0.0153(4) Uani 1 1 d . .
H10 H 0.8347 -0.1531 0.8119 0.018 Uiso 1 1 calc R U
C11 C 0.7435(3) -0.12405(19) 0.68061(17) 0.0168(4) Uani 1 1 d . .
C12 C 0.7071(3) -0.0447(2) 0.61575(16) 0.0172(5) Uani 1 1 d . .
H12 H 0.6708 -0.0631 0.5556 0.021 Uiso 1 1 calc R U
C13 C 0.7255(3) 0.06298(19) 0.64171(15) 0.0152(4) Uani 1 1 d . .
C14 C 0.7735(3) 0.09117(18) 0.73263(16) 0.0131(4) Uani 1 1 d . .
C15 C 0.6257(3) 0.26483(19) 0.75520(18) 0.0188(5) Uani 1 1 d . .
H15A H 0.5553 0.2532 0.8087 0.023 Uiso 1 1 calc R U
H15B H 0.5468 0.2487 0.7007 0.023 Uiso 1 1 calc R U
C16 C 0.6968(4) 0.3791(2) 0.75264(19) 0.0216(5) Uani 1 1 d . .
H16 H 0.7415 0.3933 0.6919 0.026 Uiso 1 1 calc R U
C17 C 0.5470(4) 0.4602(2) 0.7710(3) 0.0368(8) Uani 1 1 d . .
H17A H 0.5961 0.5323 0.7673 0.055 Uiso 1 1 calc R U
H17B H 0.5049 0.4483 0.8312 0.055 Uiso 1 1 calc R U
H17C H 0.4447 0.4517 0.7263 0.055 Uiso 1 1 calc R U
C18 C 1.2106(3) 0.0661(2) 0.86922(16) 0.0166(4) Uani 1 1 d . .
H18A H 1.3202 0.1022 0.8964 0.020 Uiso 1 1 calc R U
H18B H 1.2214 -0.0104 0.8840 0.020 Uiso 1 1 calc R U
C19 C 1.2070(3) 0.07889(19) 0.76760(16) 0.0146(4) Uani 1 1 d . .
C20 C 1.2297(3) -0.0064(2) 0.70748(17) 0.0172(4) Uani 1 1 d . .
H20 H 1.2476 -0.0766 0.7296 0.021 Uiso 1 1 calc R U
C21 C 1.2252(3) 0.0140(2) 0.61431(17) 0.0178(5) Uani 1 1 d . .
C22 C 1.1995(3) 0.1172(2) 0.57926(16) 0.0173(4) Uani 1 1 d . .
H22 H 1.1965 0.1294 0.5165 0.021 Uiso 1 1 calc R U
C23 C 1.1784(3) 0.2018(2) 0.63959(17) 0.0163(4) Uani 1 1 d . .
C24 C 1.1816(3) 0.18456(18) 0.73400(15) 0.0136(4) Uani 1 1 d . .
Cl1 Cl 0.47707(8) 0.33077(5) 1.04679(4) 0.02099(12) Uani 1 1 d . .
Cl2 Cl 0.82632(9) 0.12739(5) 1.33449(4) 0.02342(13) Uani 1 1 d . .
Cl3 Cl 0.71070(9) -0.25874(5) 0.65041(4) 0.02270(13) Uani 1 1 d . .
Cl4 Cl 0.69360(9) 0.16108(5) 0.55799(4) 0.02129(12) Uani 1 1 d . .
Cl5 Cl 1.24852(9) -0.09315(5) 0.53884(4) 0.02577(14) Uani 1 1 d . .
Cl6 Cl 1.14834(9) 0.33268(5) 0.59983(4) 0.02322(13) Uani 1 1 d . .
N1 N 1.0420(3) 0.11080(16) 0.91145(13) 0.0139(4) Uani 1 1 d . .
O1 O 1.1016(2) 0.34490(14) 0.95221(11) 0.0183(3) Uani 1 1 d . .
O2 O 0.7777(2) 0.24789(14) 0.94672(11) 0.0156(3) Uani 1 1 d . .
O3 O 0.7924(2) 0.19770(13) 0.75925(11) 0.0135(3) Uani 1 1 d . .
O4 O 0.8486(2) 0.39223(13) 0.82022(11) 0.0166(3) Uani 1 1 d . .
O5 O 1.1648(2) 0.26576(13) 0.79324(11) 0.0156(3) Uani 1 1 d . .
V1 V 0.97763(5) 0.28390(3) 0.87474(3) 0.01245(8) Uani 1 1 d . .

loop_
_atom_site_aniso_label
_atom_site_aniso_U_11
_atom_site_aniso_U_22
_atom_site_aniso_U_33
_atom_site_aniso_U_23
_atom_site_aniso_U_13
_atom_site_aniso_U_12
C1 0.0146(10) 0.0127(10) 0.0156(10) -0.0015(8) 0.0015(8) -0.0006(8)
C2 0.0123(10) 0.0159(11) 0.0195(11) -0.0023(9) 0.0017(8) -0.0015(8)
C3 0.0171(11) 0.0174(11) 0.0186(11) -0.0044(9) 0.0049(9) -0.0030(9)
C4 0.0220(11) 0.0177(11) 0.0134(10) -0.0029(9) 0.0015(8) -0.0061(9)
C5 0.0202(11) 0.0154(10) 0.0145(10) -0.0005(9) 0.0000(8) 0.0001(9)
C6 0.0169(10) 0.0134(10) 0.0139(10) -0.0010(8) 0.0012(8) 0.0016(8)
C7 0.0158(11) 0.0170(11) 0.0122(10) -0.0006(8) 0.0002(8) 0.0033(9)
C8 0.0196(11) 0.0116(10) 0.0134(10) 0.0019(8) 0.0023(8) -0.0003(8)
C9 0.0148(10) 0.0136(10) 0.0135(10) 0.0008(8) 0.0040(8) 0.0001(8)
C10 0.0161(10) 0.0129(10) 0.0175(10) 0.0009(9) 0.0045(8) -0.0009(9)
C11 0.0164(11) 0.0136(10) 0.0211(11) -0.0029(9) 0.0065(9) -0.0021(8)
C12 0.0162(11) 0.0198(11) 0.0157(11) -0.0037(9) 0.0024(9) -0.0043(9)
C13 0.0137(10) 0.0180(11) 0.0141(10) 0.0024(8) 0.0013(8) -0.0015(9)
C14 0.0123(10) 0.0119(10) 0.0153(10) 0.0002(8) 0.0026(8) -0.0018(8)
C15 0.0147(11) 0.0159(12) 0.0255(12) -0.0006(9) -0.0017(9) 0.0025(8)
C16 0.0190(12) 0.0159(11) 0.0288(13) 0.0025(10) -0.0073(10) 0.0006(9)
C17 0.0238(15) 0.0155(12) 0.069(2) -0.0040(14) -0.0135(15) 0.0067(11)
C18 0.0148(11) 0.0176(11) 0.0177(11) 0.0015(9) 0.0031(9) 0.0062(8)
C19 0.0113(10) 0.0153(10) 0.0174(10) 0.0001(9) 0.0029(8) 0.0018(8)
C20 0.0154(11) 0.0136(10) 0.0229(11) -0.0004(9) 0.0042(9) 0.0007(8)
C21 0.0139(11) 0.0198(11) 0.0199(11) -0.0069(9) 0.0026(9) -0.0018(9)
C22 0.0146(10) 0.0231(12) 0.0143(10) 0.0005(9) 0.0020(8) -0.0041(9)
C23 0.0144(11) 0.0161(11) 0.0188(11) 0.0042(9) 0.0032(9) -0.0011(8)
C24 0.0103(10) 0.0153(11) 0.0151(10) 0.0009(8) 0.0009(8) -0.0025(8)
Cl1 0.0139(2) 0.0250(3) 0.0242(3) -0.0016(2) 0.0025(2) 0.0040(2)
Cl2 0.0292(3) 0.0275(3) 0.0138(2) -0.0001(2) 0.0038(2) -0.0049(2)
Cl3 0.0289(3) 0.0149(3) 0.0252(3) -0.0070(2) 0.0088(2) -0.0044(2)
Cl4 0.0239(3) 0.0238(3) 0.0159(3) 0.0066(2) -0.0007(2) -0.0017(2)
Cl5 0.0272(3) 0.0252(3) 0.0251(3) -0.0116(3) 0.0036(2) -0.0005(3)
Cl6 0.0281(3) 0.0186(3) 0.0232(3) 0.0077(2) 0.0035(2) -0.0002(2)
N1 0.0144(9) 0.0141(9) 0.0133(9) -0.0002(7) 0.0012(7) 0.0025(7)
O1 0.0167(8) 0.0172(8) 0.0208(8) -0.0054(7) -0.0012(6) 0.0032(7)
O2 0.0138(7) 0.0190(8) 0.0141(7) 0.0009(6) 0.0016(6) 0.0028(6)
O3 0.0131(8) 0.0099(7) 0.0173(8) 0.0008(6) -0.0015(6) 0.0015(6)
O4 0.0144(8) 0.0125(8) 0.0225(8) 0.0023(7) -0.0017(6) 0.0009(6)
O5 0.0157(8) 0.0138(8) 0.0176(8) -0.0011(6) 0.0023(6) -0.0002(6)
V1 0.01209(17) 0.01057(16) 0.01457(17) -0.00054(14) -0.00007(13) 0.00148(14)

loop_
_atom_type_symbol
_atom_type_description
_atom_type_scat_dispersion_real
_atom_type_scat_dispersion_imag
_atom_type_scat_source
C C 0.0033 0.0016 'International Tables Vol C Tables 4.2.6.8 and 6.1.1.4'
H H 0.0000 0.0000 'International Tables Vol C Tables 4.2.6.8 and 6.1.1.4'
N N 0.0061 0.0033 'International Tables Vol C Tables 4.2.6.8 and 6.1.1.4'
O O 0.0106 0.0060 'International Tables Vol C Tables 4.2.6.8 and 6.1.1.4'
Cl Cl 0.1484 0.1585 'International Tables Vol C Tables 4.2.6.8 and 6.1.1.4'
V V 0.3005 0.5294 'International Tables Vol C Tables 4.2.6.8 and 6.1.1.4'

loop_
_geom_angle_atom_site_label_1
_geom_angle_atom_site_label_2
_geom_angle_atom_site_label_3
_geom_angle
O2 C1 C2 119.4(2)
O2 C1 C6 122.6(2)
C2 C1 C6 117.9(2)
C3 C2 C1 122.2(2)
C3 C2 Cl1 120.44(18)
C1 C2 Cl1 117.34(18)
C2 C3 C4 118.6(2)
C3 C4 C5 121.2(2)
C3 C4 Cl2 119.02(18)
C5 C4 Cl2 119.73(19)
C4 C5 C6 120.2(2)
C5 C6 C1 119.8(2)
C5 C6 C7 118.3(2)
C1 C6 C7 121.9(2)
N1 C7 C6 115.42(18)
N1 C8 C9 116.88(18)
C10 C9 C14 119.3(2)
C10 C9 C8 118.1(2)
C14 C9 C8 122.6(2)
C11 C10 C9 119.9(2)
C12 C11 C10 121.3(2)
C12 C11 Cl3 119.30(19)
C10 C11 Cl3 119.35(19)
C11 C12 C13 118.8(2)
C12 C13 C14 120.9(2)
C12 C13 Cl4 118.14(18)
C14 C13 Cl4 120.96(18)
O3 C14 C13 121.4(2)
O3 C14 C9 118.8(2)
C13 C14 C9 119.5(2)
O3 C15 C16 104.65(19)
O4 C16 C15 109.6(2)
O4 C16 C17 109.0(2)
C15 C16 C17 111.6(2)
C19 C18 N1 114.03(18)
C20 C19 C24 120.1(2)
C20 C19 C18 123.7(2)
C24 C19 C18 116.2(2)
C21 C20 C19 119.3(2)
C22 C21 C20 121.9(2)
C22 C21 Cl5 118.81(19)
C20 C21 Cl5 119.3(2)
C21 C22 C23 118.5(2)
C22 C23 C24 121.4(2)
C22 C23 Cl6 120.58(19)
C24 C23 Cl6 118.04(19)
O5 C24 C23 122.1(2)
O5 C24 C19 119.1(2)
C23 C24 C19 118.8(2)
C18 N1 C7 105.43(17)
C18 N1 C8 109.76(18)
C7 N1 C8 106.67(17)
C18 N1 V1 114.30(14)
C7 N1 V1 105.42(13)
C8 N1 V1 114.46(13)
C1 O2 V1 124.79(15)
C14 O3 C15 117.74(18)
C14 O3 V1 132.85(14)
C15 O3 V1 101.66(13)
C16 O4 V1 125.09(15)
C24 O5 V1 127.02(14)
O1 V1 O4 102.55(9)
O1 V1 O5 96.63(8)
O4 V1 O5 100.44(8)
O1 V1 O2 97.38(8)
O4 V1 O2 91.76(8)
O5 V1 O2 158.95(7)
O1 V1 N1 100.49(8)
O4 V1 N1 155.88(8)
O5 V1 N1 83.80(7)
O2 V1 N1 78.25(7)
O1 V1 O3 178.71(8)
O4 V1 O3 76.17(7)
O5 V1 O3 83.53(7)
O2 V1 O3 82.82(7)
N1 V1 O3 80.79(6)

loop_
_geom_bond_atom_site_label_1
_geom_bond_atom_site_label_2
_geom_bond_distance
C1 O2 1.333(3)
C1 C2 1.405(3)
C1 C6 1.408(3)
C2 C3 1.378(3)
C2 Cl1 1.732(2)
C3 C4 1.379(3)
C4 C5 1.386(3)
C4 Cl2 1.734(2)
C5 C6 1.391(3)
C6 C7 1.509(3)
C7 N1 1.504(3)
C8 N1 1.506(3)
C8 C9 1.506(3)
C9 C10 1.392(3)
C9 C14 1.397(3)
C10 C11 1.388(3)
C11 C12 1.377(4)
C11 Cl3 1.732(2)
C12 C13 1.386(3)
C13 C14 1.397(3)
C13 Cl4 1.727(2)
C14 O3 1.375(3)
C15 O3 1.457(3)
C15 C16 1.502(3)
C16 O4 1.436(3)
C16 C17 1.509(4)
C18 C19 1.493(3)
C18 N1 1.503(3)
C19 C20 1.388(3)
C19 C24 1.401(3)
C20 C21 1.384(3)
C21 C22 1.380(4)
C21 Cl5 1.738(2)
C22 C23 1.382(4)
C23 C24 1.396(3)
C23 Cl6 1.725(3)
C24 O5 1.335(3)
N1 V1 2.244(2)
O1 V1 1.5877(17)
O2 V1 1.8912(16)
O3 V1 2.3413(17)
O4 V1 1.7871(17)
O5 V1 1.8701(16)

loop_
_geom_torsion_atom_site_label_1
_geom_torsion_atom_site_label_2
_geom_torsion_atom_site_label_3
_geom_torsion_atom_site_label_4
_geom_torsion
O2 C1 C2 C3 178.9(2)
C6 C1 C2 C3 2.2(3)
O2 C1 C2 Cl1 -0.2(3)
C6 C1 C2 Cl1 -176.88(17)
C1 C2 C3 C4 -0.5(4)
Cl1 C2 C3 C4 178.55(18)
C2 C3 C4 C5 -1.6(4)
C2 C3 C4 Cl2 179.79(19)
C3 C4 C5 C6 2.0(4)
Cl2 C4 C5 C6 -179.40(18)
C4 C5 C6 C1 -0.3(3)
C4 C5 C6 C7 178.9(2)
O2 C1 C6 C5 -178.3(2)
C2 C1 C6 C5 -1.8(3)
O2 C1 C6 C7 2.6(4)
C2 C1 C6 C7 179.1(2)
C5 C6 C7 N1 159.8(2)
C1 C6 C7 N1 -21.1(3)
N1 C8 C9 C10 127.9(2)
N1 C8 C9 C14 -54.6(3)
C14 C9 C10 C11 0.4(3)
C8 C9 C10 C11 177.9(2)
C9 C10 C11 C12 3.4(3)
C9 C10 C11 Cl3 -176.05(18)
C10 C11 C12 C13 -2.4(4)
Cl3 C11 C12 C13 177.03(18)
C11 C12 C13 C14 -2.3(3)
C11 C12 C13 Cl4 175.97(19)
C12 C13 C14 O3 179.9(2)
Cl4 C13 C14 O3 1.7(3)
C12 C13 C14 C9 6.0(3)
Cl4 C13 C14 C9 -172.22(18)
C10 C9 C14 O3 -179.1(2)
C8 C9 C14 O3 3.5(3)
C10 C9 C14 C13 -4.9(3)
C8 C9 C14 C13 177.6(2)
O3 C15 C16 O4 -45.5(3)
O3 C15 C16 C17 -166.3(2)
N1 C18 C19 C20 -125.7(2)
N1 C18 C19 C24 55.1(3)
C24 C19 C20 C21 -0.5(3)
C18 C19 C20 C21 -179.6(2)
C19 C20 C21 C22 0.2(4)
C19 C20 C21 Cl5 -178.64(18)
C20 C21 C22 C23 0.2(4)
Cl5 C21 C22 C23 179.09(18)
C21 C22 C23 C24 -0.4(4)
C21 C22 C23 Cl6 179.30(19)
C22 C23 C24 O5 178.7(2)
Cl6 C23 C24 O5 -1.0(3)
C22 C23 C24 C19 0.1(3)
Cl6 C23 C24 C19 -179.58(17)
C20 C19 C24 O5 -178.3(2)
C18 C19 C24 O5 0.9(3)
C20 C19 C24 C23 0.4(3)
C18 C19 C24 C23 179.5(2)
C19 C18 N1 C7 -168.6(2)
C19 C18 N1 C8 76.8(2)
C19 C18 N1 V1 -53.4(2)
C6 C7 N1 C18 -179.7(2)
C6 C7 N1 C8 -63.1(2)
C6 C7 N1 V1 59.0(2)
C9 C8 N1 C18 -59.5(2)
C9 C8 N1 C7 -173.24(18)
C9 C8 N1 V1 70.6(2)
C2 C1 O2 V1 143.58(18)
C6 C1 O2 V1 -39.9(3)
C13 C14 O3 C15 67.1(3)
C9 C14 O3 C15 -118.9(2)
C13 C14 O3 V1 -149.85(17)
C9 C14 O3 V1 24.2(3)
C16 C15 O3 C14 -159.20(19)
C16 C15 O3 V1 47.55(19)
C15 C16 O4 V1 17.0(3)
C17 C16 O4 V1 139.4(2)
C23 C24 O5 V1 118.8(2)
C19 C24 O5 V1 -62.6(3)
C16 O4 V1 O1 -171.25(19)
C16 O4 V1 O5 89.47(19)
C16 O4 V1 O2 -73.29(19)
C16 O4 V1 N1 -8.8(3)
C16 O4 V1 O3 8.87(18)
C24 O5 V1 O1 148.97(19)
C24 O5 V1 O4 -106.92(19)
C24 O5 V1 O2 17.5(3)
C24 O5 V1 N1 49.08(19)
C24 O5 V1 O3 -32.31(18)
C1 O2 V1 O1 -36.39(19)
C1 O2 V1 O4 -139.29(18)
C1 O2 V1 O5 94.9(3)
C1 O2 V1 N1 62.85(18)
C1 O2 V1 O3 144.89(19)
